data_2019462
loop_
_publ_author_name
'Gessmann, Renate'
'Br\"uckner, Hans'
'Petratos, Kyriacos'

_publ_section_title
;
 The peptide <i>Z</i>-Aib-Aib-Aib-<small>L</small>-Ala-OtBu
;
_journal_coeditor_code EG3150
_journal_issue 4
_journal_name_full 'Acta Crystallographica Section C'
_journal_page_first 405
_journal_page_last 407
_journal_paper_doi 10.1107/S2053229614005567
_journal_volume 70
_journal_year 2014
_chemical_formula_iupac 'C27 H42 N4 O7'
_chemical_formula_moiety 'C27 H42 N4 O7'
_chemical_formula_sum 'C27 H42 N4 O7'
_chemical_formula_weight 534.65
_chemical_name_systematic
;<i>N</i>-benzyloxycarbonyl-\a-aminoisobutyryl-\a-aminoisobutyryl-\a-aminoisobutyryl-<i>L</i>-alanine
<i>tert</i>-butyl ester
;
_space_group_IT_number 19
_symmetry_cell_setting orthorhombic
_symmetry_space_group_name_Hall 'P 2ac 2ab'
_symmetry_space_group_name_H-M 'P 21 21 21'
_atom_sites_solution_hydrogens geom
_atom_sites_solution_primary direct
_audit_creation_method SHELXL97
_cell_angle_alpha 90.00
_cell_angle_beta 90.00
_cell_angle_gamma 90.00
_cell_formula_units_Z 4
_cell_length_a 9.3730(19)
_cell_length_b 17.032(3)
_cell_length_c 19.032(4)
_cell_measurement_temperature 293(2)
_cell_volume 3038.3(10)
_computing_cell_refinement 'SAINT (Bruker, 2008)'
_computing_data_collection 'PROTEUM2 (Bruker, 2008)'
_computing_data_reduction 'SAINT (Bruker, 2008)'
_computing_molecular_graphics
;
XTALVIEW (McRee 1999) and SwissPDBViewer (Guex & Peitsch, 1997)
;
_computing_publication_material
;
CHEMDRAW (Mills, 2006) and ORTEP-3 for Windows (Farrugia, 2012)
;
_computing_structure_refinement 'SHELXL97 (Sheldrick, 2008)'
_computing_structure_solution 'SHELXS86 (Sheldrick, 2008)'
_diffrn_ambient_temperature 293(2)
_diffrn_measured_fraction_theta_full 0.968
_diffrn_measured_fraction_theta_max 0.968
_diffrn_measurement_device_type 'Bruker D8 Venture'
_diffrn_measurement_method '\w and \y'
_diffrn_radiation_monochromator 'multilayer optics'
_diffrn_radiation_type CuK\a
_diffrn_radiation_wavelength 1.54184
_diffrn_reflns_av_R_equivalents 0.034
_diffrn_reflns_av_sigmaI/netI 0.0175
_diffrn_reflns_limit_h_max 11
_diffrn_reflns_limit_h_min -11
_diffrn_reflns_limit_k_max 21
_diffrn_reflns_limit_k_min -20
_diffrn_reflns_limit_l_max 22
_diffrn_reflns_limit_l_min -22
_diffrn_reflns_number 5835
_diffrn_reflns_theta_full 72.40
_diffrn_reflns_theta_max 72.40
_diffrn_reflns_theta_min 3.48
_exptl_absorpt_coefficient_mu 0.694
_exptl_absorpt_correction_T_max 0.7536
_exptl_absorpt_correction_T_min 0.4225
_exptl_absorpt_correction_type multi-scan
_exptl_absorpt_process_details '(SADABS; Bruker, 2008)'
_exptl_crystal_colour colourless
_exptl_crystal_density_diffrn 1.169
_exptl_crystal_density_method 'not measured'
_exptl_crystal_description block
_exptl_crystal_F_000 1152
_exptl_crystal_size_max 1.4
_exptl_crystal_size_mid 1.1
_exptl_crystal_size_min 0.9
_refine_diff_density_max 0.182
_refine_diff_density_min -0.231
_refine_ls_abs_structure_details 'Flack (1983), <b>with how many Friedel pairs?</b>'
_refine_ls_abs_structure_Flack 0.05(18)
_refine_ls_extinction_method none
_refine_ls_goodness_of_fit_ref 1.160
_refine_ls_hydrogen_treatment mixed
_refine_ls_matrix_type full
_refine_ls_number_parameters 358
_refine_ls_number_reflns 5541
_refine_ls_number_restraints 4
_refine_ls_restrained_S_all 1.160
_refine_ls_R_factor_all 0.0490
_refine_ls_R_factor_gt 0.0437
_refine_ls_shift/su_max 0.001
_refine_ls_shift/su_mean 0.000
_refine_ls_structure_factor_coef Fsqd
_refine_ls_weighting_details 'calc w = 1/[\s^2^(Fo^2^)+(0.1000P)^2^+0.0000P] where P=(Fo^2^+2Fc^2^)/3'
_refine_ls_weighting_scheme calc
_refine_ls_wR_factor_gt 0.1355
_refine_ls_wR_factor_ref 0.1421
_reflns_number_gt 5018
_reflns_number_total 5541
_reflns_threshold_expression I>2\s(I)
_cod_data_source_file eg3150sup1.cif
_cod_data_source_block I
_cod_original_cell_volume 3038.3(11)
_cod_database_code 2019462
_cod_database_fobs_code 2019462

loop_
_symmetry_equiv_pos_as_xyz
'x, y, z'
'-x+1/2, -y, z+1/2'
'-x, y+1/2, -z+1/2'
'x+1/2, -y+1/2, -z'

loop_
_atom_site_type_symbol
_atom_site_label
_atom_site_fract_x
_atom_site_fract_y
_atom_site_fract_z
_atom_site_U_iso_or_equiv
_atom_site_adp_type
_atom_site_calc_flag
_atom_site_refinement_flags
_atom_site_occupancy
_atom_site_symmetry_multiplicity
C C10 0.5062(4) 0.31972(14) 0.92733(13) 0.0807(8) Uani d . 1 1
C C20 0.4369(4) 0.37358(17) 0.96801(16) 0.0857(8) Uani d . 1 1
H H20 0.4895 0.4042 0.9991 0.103 Uiso calc R 1 1
C C30 0.2917(5) 0.3838(2) 0.9643(2) 0.1199(13) Uani d . 1 1
H H30 0.2469 0.4203 0.9933 0.144 Uiso calc R 1 1
C C40 0.2136(6) 0.3407(3) 0.9183(4) 0.166(3) Uani d . 1 1
H H40 0.1154 0.3475 0.9151 0.199 Uiso calc R 1 1
C C50 0.2831(9) 0.2862(4) 0.8760(4) 0.198(4) Uani d . 1 1
H H50 0.2300 0.2561 0.8447 0.237 Uiso calc R 1 1
C C60 0.4284(6) 0.2756(2) 0.8794(2) 0.1279(17) Uani d . 1 1
H H60 0.4737 0.2397 0.8501 0.153 Uiso calc R 1 1
C C70 0.6653(5) 0.30493(15) 0.93185(17) 0.0986(10) Uani d . 1 1
H H7A0 0.6816 0.2568 0.9579 0.118 Uiso calc R 1 1
H H7B0 0.7027 0.2975 0.8848 0.118 Uiso calc R 1 1
O O00 0.7426(2) 0.36826(10) 0.96550(9) 0.0749(5) Uani d . 1 1
C C80 0.7712(2) 0.43054(12) 0.92446(10) 0.0541(4) Uani d . 1 1
O O80 0.73385(19) 0.43571(8) 0.86297(7) 0.0628(4) Uani d . 1 1
N N1 0.84362(18) 0.48500(10) 0.95943(8) 0.0531(4) Uani d D 1 1
H H01 0.869(3) 0.4784(17) 1.0040(10) 0.096(9) Uiso d D 1 1
C CA1 0.8991(2) 0.55453(12) 0.92371(9) 0.0502(4) Uani d . 1 1
C CL1 1.0180(2) 0.53321(15) 0.87215(12) 0.0658(6) Uani d . 1 1
H HL11 0.9815 0.4977 0.8374 0.099 Uiso calc R 1 1
H HL21 1.0949 0.5086 0.8971 0.099 Uiso calc R 1 1
H HL31 1.0521 0.5800 0.8496 0.099 Uiso calc R 1 1
C CR1 0.9568(3) 0.61072(15) 0.98015(12) 0.0701(6) Uani d . 1 1
H HR11 1.0319 0.5853 1.0058 0.105 Uiso calc R 1 1
H HR21 0.8812 0.6247 1.0118 0.105 Uiso calc R 1 1
H HR31 0.9933 0.6572 0.9581 0.105 Uiso calc R 1 1
C C1 0.77989(19) 0.59811(10) 0.88472(9) 0.0428(4) Uani d . 1 1
O O1 0.80434(14) 0.63206(8) 0.82935(7) 0.0517(3) Uani d . 1 1
N N2 0.65117(16) 0.59936(9) 0.91577(7) 0.0444(3) Uani d D 1 1
H H02 0.643(3) 0.5779(12) 0.9571(8) 0.053 Uiso d D 1 1
C CA2 0.5316(2) 0.64628(11) 0.88785(10) 0.0471(4) Uani d . 1 1
C CL2 0.5637(3) 0.73332(13) 0.89584(13) 0.0681(6) Uani d . 1 1
H HL12 0.6483 0.7461 0.8698 0.102 Uiso calc R 1 1
H HL22 0.5782 0.7454 0.9446 0.102 Uiso calc R 1 1
H HL32 0.4849 0.7634 0.8782 0.102 Uiso calc R 1 1
C CR2 0.3978(2) 0.62341(14) 0.92878(11) 0.0626(5) Uani d . 1 1
H HR12 0.3803 0.5682 0.9232 0.094 Uiso calc R 1 1
H HR22 0.3176 0.6525 0.9112 0.094 Uiso calc R 1 1
H HR32 0.4113 0.6351 0.9777 0.094 Uiso calc R 1 1
C C2 0.50370(19) 0.62624(11) 0.80957(9) 0.0481(4) Uani d . 1 1
O O2 0.4652(2) 0.67669(10) 0.76925(8) 0.0721(5) Uani d . 1 1
N N3 0.51572(15) 0.54954(9) 0.79299(8) 0.0443(3) Uani d D 1 1
H H03 0.557(2) 0.5194(11) 0.8230(10) 0.050(5) Uiso d D 1 1
C CA3 0.47843(19) 0.51504(12) 0.72466(9) 0.0498(4) Uani d . 1 1
C CL3 0.3308(2) 0.54203(18) 0.69914(12) 0.0726(7) Uani d . 1 1
H HL13 0.2609 0.5309 0.7346 0.109 Uiso calc R 1 1
H HL23 0.3066 0.5146 0.6567 0.109 Uiso calc R 1 1
H HL33 0.3328 0.5975 0.6902 0.109 Uiso calc R 1 1
C CR3 0.4804(3) 0.42615(14) 0.73379(13) 0.0677(6) Uani d . 1 1
H HR13 0.5731 0.4099 0.7495 0.102 Uiso calc R 1 1
H HR23 0.4592 0.4014 0.6897 0.102 Uiso calc R 1 1
H HR33 0.4101 0.4111 0.7679 0.102 Uiso calc R 1 1
C C3 0.59109(19) 0.53298(11) 0.66821(9) 0.0489(4) Uani d . 1 1
O O3 0.56553(18) 0.51739(14) 0.60668(8) 0.0823(6) Uani d . 1 1
N N4 0.71787(15) 0.55887(9) 0.68888(7) 0.0441(3) Uani d D 1 1
H H04 0.741(3) 0.5730(14) 0.7301(9) 0.059(6) Uiso d D 1 1
C CA4 0.83797(19) 0.55982(11) 0.64070(9) 0.0451(4) Uani d . 1 1
H HA4 0.8076 0.5855 0.5971 0.054 Uiso calc R 1 1
C CL4 0.9623(2) 0.60637(13) 0.67140(12) 0.0568(5) Uani d . 1 1
H HL14 0.9309 0.6585 0.6829 0.085 Uiso calc R 1 1
H HL24 1.0380 0.6092 0.6375 0.085 Uiso calc R 1 1
H HL34 0.9962 0.5807 0.7131 0.085 Uiso calc R 1 1
C C4 0.88906(19) 0.47719(11) 0.62274(9) 0.0470(4) Uani d . 1 1
O O4 0.93292(19) 0.45995(10) 0.56531(8) 0.0723(4) Uani d . 1 1
O O5 0.88386(18) 0.43023(8) 0.67759(7) 0.0631(4) Uani d . 1 1
C C15 0.9361(2) 0.34770(12) 0.67624(12) 0.0609(5) Uani d . 1 1
C C25 1.0925(3) 0.34759(19) 0.6623(3) 0.1191(14) Uani d . 1 1
H H2A5 1.1101 0.3666 0.6156 0.179 Uiso calc R 1 1
H H2B5 1.1287 0.2951 0.6667 0.179 Uiso calc R 1 1
H H2C5 1.1396 0.3810 0.6956 0.179 Uiso calc R 1 1
C C35 0.8974(6) 0.3175(2) 0.74756(17) 0.1367(19) Uani d . 1 1
H H3A5 0.7957 0.3189 0.7532 0.205 Uiso calc R 1 1
H H3B5 0.9412 0.3498 0.7828 0.205 Uiso calc R 1 1
H H3C5 0.9305 0.2645 0.7525 0.205 Uiso calc R 1 1
C C45 0.8569(4) 0.30347(18) 0.6201(2) 0.1093(11) Uani d . 1 1
H H4A5 0.8820 0.3241 0.5748 0.164 Uiso calc R 1 1
H H4B5 0.7560 0.3092 0.6273 0.164 Uiso calc R 1 1
H H4C5 0.8819 0.2489 0.6223 0.164 Uiso calc R 1 1

loop_
_atom_site_aniso_label
_atom_site_aniso_U_11
_atom_site_aniso_U_22
_atom_site_aniso_U_33
_atom_site_aniso_U_12
_atom_site_aniso_U_13
_atom_site_aniso_U_23
C10 0.136(2) 0.0469(12) 0.0593(13) -0.0278(15) -0.0160(14) 0.0080(10)
C20 0.109(2) 0.0717(16) 0.0765(16) -0.0142(15) -0.0238(15) 0.0014(13)
C30 0.123(3) 0.099(2) 0.137(3) -0.014(2) -0.024(3) 0.038(2)
C40 0.142(4) 0.117(4) 0.239(7) -0.058(4) -0.082(5) 0.082(4)
C50 0.236(8) 0.122(4) 0.234(7) -0.112(5) -0.138(6) 0.057(4)
C60 0.217(5) 0.0707(19) 0.095(2) -0.055(3) -0.035(3) 0.0001(17)
C70 0.165(3) 0.0422(12) 0.0889(19) -0.0050(15) 0.008(2) -0.0008(12)
O00 0.1035(12) 0.0553(8) 0.0660(9) 0.0009(8) -0.0050(8) 0.0133(7)
C80 0.0628(11) 0.0519(10) 0.0475(10) 0.0096(9) -0.0007(9) 0.0028(8)
O80 0.0881(10) 0.0515(8) 0.0487(7) -0.0016(7) -0.0046(7) -0.0041(6)
N1 0.0583(9) 0.0590(9) 0.0418(8) 0.0058(7) -0.0078(7) 0.0050(7)
CA1 0.0468(9) 0.0610(11) 0.0429(9) -0.0013(8) -0.0020(7) 0.0001(8)
CL1 0.0484(10) 0.0894(16) 0.0596(12) 0.0119(11) 0.0025(9) 0.0035(11)
CR1 0.0752(14) 0.0852(15) 0.0498(11) -0.0208(12) -0.0142(10) -0.0013(10)
C1 0.0478(9) 0.0419(9) 0.0386(8) -0.0022(7) -0.0011(7) -0.0053(7)
O1 0.0546(7) 0.0562(7) 0.0443(6) -0.0024(6) 0.0027(5) 0.0044(6)
N2 0.0472(7) 0.0488(8) 0.0371(7) 0.0032(6) 0.0030(6) -0.0001(6)
CA2 0.0499(9) 0.0462(9) 0.0451(9) 0.0077(7) 0.0046(7) 0.0010(7)
CL2 0.0834(15) 0.0475(11) 0.0733(14) 0.0123(10) 0.0044(12) -0.0111(10)
CR2 0.0522(10) 0.0807(14) 0.0548(11) 0.0133(11) 0.0095(9) 0.0110(10)
C2 0.0495(9) 0.0513(10) 0.0435(9) 0.0044(8) 0.0033(7) 0.0032(7)
O2 0.0969(12) 0.0620(9) 0.0573(9) 0.0175(8) -0.0084(8) 0.0147(7)
N3 0.0448(7) 0.0502(8) 0.0379(7) 0.0033(6) -0.0026(6) 0.0000(6)
CA3 0.0421(9) 0.0649(11) 0.0425(9) -0.0024(8) -0.0018(7) -0.0061(8)
CL3 0.0454(10) 0.109(2) 0.0632(12) 0.0041(11) -0.0092(9) -0.0072(13)
CR3 0.0762(14) 0.0627(13) 0.0642(12) -0.0178(11) -0.0037(11) -0.0073(10)
C3 0.0494(9) 0.0602(10) 0.0371(8) 0.0002(8) -0.0018(7) -0.0039(7)
O3 0.0675(9) 0.1385(17) 0.0408(7) -0.0235(10) 0.0002(7) -0.0187(9)
N4 0.0421(7) 0.0550(9) 0.0353(7) 0.0037(6) -0.0016(6) -0.0029(6)
CA4 0.0432(8) 0.0524(10) 0.0397(8) 0.0058(7) 0.0010(7) 0.0012(7)
CL4 0.0499(9) 0.0596(11) 0.0609(11) -0.0012(8) 0.0025(9) -0.0020(9)
C4 0.0451(8) 0.0534(10) 0.0426(9) 0.0017(8) 0.0016(7) -0.0031(7)
O4 0.0936(11) 0.0714(10) 0.0519(8) 0.0141(8) 0.0192(8) -0.0052(7)
O5 0.0907(10) 0.0507(7) 0.0479(7) 0.0204(7) 0.0081(7) 0.0014(6)
C15 0.0717(13) 0.0451(10) 0.0659(12) 0.0141(9) 0.0015(11) -0.0056(9)
C25 0.0610(15) 0.0785(18) 0.218(4) 0.0135(14) -0.015(2) 0.014(2)
C35 0.240(5) 0.0813(19) 0.089(2) 0.078(3) 0.040(3) 0.0299(17)
C45 0.125(3) 0.0600(15) 0.143(3) -0.0191(16) -0.033(2) -0.0080(17)

loop_
_atom_type_symbol
_atom_type_description
_atom_type_scat_dispersion_real
_atom_type_scat_dispersion_imag
_atom_type_scat_source
C C 0.0181 0.0091 'International Tables Vol C Tables 4.2.6.8 and 6.1.1.4'
O O 0.0492 0.0322 'International Tables Vol C Tables 4.2.6.8 and 6.1.1.4'
N N 0.0311 0.0180 'International Tables Vol C Tables 4.2.6.8 and 6.1.1.4'
H H 0.0000 0.0000 'International Tables Vol C Tables 4.2.6.8 and 6.1.1.4'

loop_
_geom_angle_atom_site_label_1
_geom_angle_atom_site_label_2
_geom_angle_atom_site_label_3
_geom_angle
_geom_angle_publ_flag
C60 C10 C20 119.1(4) ?
C60 C10 C70 117.7(4) ?
C20 C10 C70 123.2(3) ?
C30 C20 C10 121.9(3) ?
C30 C20 H20 119.1 ?
C10 C20 H20 119.1 ?
C20 C30 C40 119.9(5) ?
C20 C30 H30 120.1 ?
C40 C30 H30 120.1 ?
C30 C40 C50 118.8(6) ?
C30 C40 H40 120.6 ?
C50 C40 H40 120.6 ?
C60 C50 C40 121.6(5) ?
C60 C50 H50 119.2 ?
C40 C50 H50 119.2 ?
C50 C60 C10 118.7(5) ?
C50 C60 H60 120.7 ?
C10 C60 H60 120.7 ?
O00 C70 C10 113.2(2) ?
O00 C70 H7A0 108.9 ?
C10 C70 H7A0 108.9 ?
O00 C70 H7B0 108.9 ?
C10 C70 H7B0 108.9 ?
H7A0 C70 H7B0 107.8 ?
C80 O00 C70 115.51(19) ?
O80 C80 N1 125.1(2) ?
O80 C80 O00 123.7(2) ?
N1 C80 O00 111.22(17) ?
C80 N1 CA1 120.98(16) ?
C80 N1 H01 122(2) ?
CA1 N1 H01 117(2) ?
N1 CA1 CR1 107.73(16) y
N1 CA1 C1 110.98(15) ?
C1 CA1 CR1 107.06(17) y
N2 CA2 CR2 107.58(14) y
C2 CA2 CR2 107.19(16) y
N3 CA3 CR3 107.07(17) y
C3 CA3 CR3 105.60(17) y
N1 CA1 CL1 111.44(18) y
CR1 CA1 CL1 109.90(18) ?
C1 CA1 CL1 109.61(14) y
CA1 CL1 HL11 109.5 ?
CA1 CL1 HL21 109.5 ?
HL11 CL1 HL21 109.5 ?
CA1 CL1 HL31 109.5 ?
HL11 CL1 HL31 109.5 ?
HL21 CL1 HL31 109.5 ?
CA1 CR1 HR11 109.5 ?
CA1 CR1 HR21 109.5 ?
HR11 CR1 HR21 109.5 ?
CA1 CR1 HR31 109.5 ?
HR11 CR1 HR31 109.5 ?
HR21 CR1 HR31 109.5 ?
O1 C1 N2 122.64(17) ?
O1 C1 CA1 120.60(16) ?
N2 C1 CA1 116.71(14) ?
C1 N2 CA2 122.16(14) ?
C1 N2 H02 118.2(16) ?
CA2 N2 H02 118.9(16) ?
N2 CA2 CL2 109.97(17) y
CR2 CA2 CL2 111.13(17) ?
N2 CA2 C2 110.79(14) ?
C2 CA2 CL2 110.12(17) y
CA2 CR2 HR12 109.5 ?
CA2 CR2 HR22 109.5 ?
HR12 CR2 HR22 109.5 ?
CA2 CR2 HR32 109.5 ?
HR12 CR2 HR32 109.5 ?
HR22 CR2 HR32 109.5 ?
CA2 CL2 HL12 109.5 ?
CA2 CL2 HL22 109.5 ?
HL12 CL2 HL22 109.5 ?
CA2 CL2 HL32 109.5 ?
HL12 CL2 HL32 109.5 ?
HL22 CL2 HL32 109.5 ?
O2 C2 N3 124.44(18) ?
O2 C2 CA2 120.30(17) ?
N3 C2 CA2 115.08(15) ?
C2 N3 CA3 125.08(16) ?
C2 N3 H03 117.5(14) ?
CA3 N3 H03 117.1(14) ?
N3 CA3 CL3 111.98(17) y
N3 CA3 C3 112.07(14) ?
C3 CA3 CL3 109.77(16) y
CL3 CA3 CR3 110.13(19) ?
CA3 CR3 HR13 109.5 ?
CA3 CR3 HR23 109.5 ?
HR13 CR3 HR23 109.5 ?
CA3 CR3 HR33 109.5 ?
HR13 CR3 HR33 109.5 ?
HR23 CR3 HR33 109.5 ?
CA3 CL3 HL13 109.5 ?
CA3 CL3 HL23 109.5 ?
HL13 CL3 HL23 109.5 ?
CA3 CL3 HL33 109.5 ?
HL13 CL3 HL33 109.5 ?
HL23 CL3 HL33 109.5 ?
O3 C3 N4 122.05(17) ?
O3 C3 CA3 119.40(17) ?
N4 C3 CA3 118.30(15) ?
C3 N4 CA4 120.71(14) ?
C3 N4 H04 126.8(16) ?
CA4 N4 H04 112.4(17) ?
N4 CA4 CL4 110.86(14) ?
N4 CA4 C4 112.00(15) ?
CL4 CA4 C4 108.99(15) ?
N4 CA4 HA4 108.3 ?
CL4 CA4 HA4 108.3 ?
C4 CA4 HA4 108.3 ?
CL4 CL4 HL14 109.5 ?
CL4 CL4 HL24 109.5 ?
HL14 CL4 HL24 109.5 ?
CA4 CL4 HL34 109.5 ?
HL14 CL4 HL34 109.5 ?
HL24 CL4 HL34 109.5 ?
O4 C4 O5 125.77(17) ?
O4 C4 CA4 122.39(17) ?
O5 C4 CA4 111.79(14) ?
C4 O5 C15 123.23(16) ?
O5 C15 C35 103.25(18) ?
O5 C15 C25 109.1(2) ?
C35 C15 C25 113.5(3) ?
O5 C15 C45 108.9(2) ?
C35 C15 C45 110.7(3) ?
C25 C15 C45 111.0(3) ?
C15 C25 H2A5 109.5 ?
C15 C25 H2B5 109.5 ?
H2A5 C25 H2B5 109.5 ?
C15 C25 H2C5 109.5 ?
H2A5 C25 H2C5 109.5 ?
H2B5 C25 H2C5 109.5 ?
C15 C35 H3A5 109.5 ?
C15 C35 H3B5 109.5 ?
H3A5 C35 H3B5 109.5 ?
C15 C35 H3C5 109.5 ?
H3A5 C35 H3C5 109.5 ?
H3B5 C35 H3C5 109.5 ?
C15 C45 H4A5 109.5 ?
C15 C45 H4B5 109.5 ?
H4A5 C45 H4B5 109.5 ?
C15 C45 H4C5 109.5 ?
H4A5 C45 H4C5 109.5 ?
H4B5 C45 H4C5 109.5 ?

loop_
_geom_bond_atom_site_label_1
_geom_bond_atom_site_label_2
_geom_bond_distance
C10 C60 1.389(4)
C10 C20 1.365(5)
C10 C70 1.515(5)
C20 C30 1.375(5)
C20 H20 0.9300
C30 C40 1.358(7)
C30 H30 0.9300
C40 C50 1.390(11)
C40 H40 0.9300
C50 C60 1.376(9)
C50 H50 0.9300
C60 H60 0.9300
C70 O00 1.449(4)
C70 H7A0 0.9700
C70 H7B0 0.9700
O00 C80 1.344(3)
C80 O80 1.225(2)
C80 N1 1.328(3)
N1 CA1 1.461(3)
N1 H01 0.888(18)
CA1 CL1 1.528(3)
CA1 CR1 1.537(3)
CA1 C1 1.533(3)
CL1 HL11 0.9600
CL1 HL21 0.9600
CL1 HL31 0.9600
CR1 HR11 0.9600
CR1 HR21 0.9600
CR1 HR31 0.9600
C1 O1 1.224(2)
C1 N2 1.344(2)
N2 CA2 1.475(2)
N2 H02 0.871(15)
CA2 CL2 1.521(3)
CA2 CR2 1.527(3)
CA2 C2 1.551(3)
CG2 HL12 0.9600
CG2 HL22 0.9600
CG2 HL32 0.9600
CR2 HR12 0.9600
CR2 HR22 0.9600
CR2 HR32 0.9600
C2 O2 1.207(2)
C2 N3 1.349(3)
N3 CA3 1.469(2)
N3 H03 0.861(16)
CA3 CL3 1.537(3)
CA3 CR3 1.524(3)
CA3 C3 1.537(3)
CL3 HL13 0.9600
CL3 HL23 0.9600
CL3 HL33 0.9600
CG3 HR13 0.9600
CG3 HR23 0.9600
CG3 HR33 0.9600
C3 O3 1.224(2)
C3 N4 1.327(2)
N4 CA4 1.452(2)
N4 H04 0.849(16)
CA4 CL4 1.526(3)
CA4 C4 1.525(3)
CA4 HA4 0.9800
CL4 HL14 0.9600
CL4 HL24 0.9600
CL4 HL34 0.9600
C4 O4 1.204(2)
C4 O5 1.316(2)
O5 C15 1.489(2)
C15 C35 1.496(4)
C15 C25 1.490(4)
C15 C45 1.503(4)
C25 H2A5 0.9600
C25 H2B5 0.9600
C25 H2C5 0.9600
C35 H3A5 0.9600
C35 H3B5 0.9600
C35 H3C5 0.9600
C45 H4A5 0.9600
C45 H4B5 0.9600
C45 H4C5 0.9600

loop_
_geom_hbond_atom_site_label_D
_geom_hbond_atom_site_label_H
_geom_hbond_atom_site_label_A
_geom_hbond_site_symmetry_A
_geom_hbond_distance_DH
_geom_hbond_distance_HA
_geom_hbond_distance_DA
_geom_hbond_angle_DHA
_geom_hbond_publ_flag
N3 H03 O80 . 0.86(2) 2.31(2) 3.117(2) 156(2) y
N4 H04 O1 . 0.85(2) 2.22(2) 3.059(2) 169(2) y
N1 H01 O3 2_665 0.89(2) 2.05(2) 2.929(2) 171(3) y
N2 H02 O4 2_665 0.87(2) 2.27(2) 3.121(2) 165(2) y
